data_7021725
loop_
_publ_author_name
'Kumar, Pawan'
'Siddiqui, Mujahuddin M.'
'Reddi, Yerrnaidu'
'Mague, Joel T.'
'Sunoj, Raghavan B.'
'Balakrishna, Maravanji S.'

_publ_section_title
;
 New bisphosphomide ligands,
 1,3-phenylenebis((diphenylphosphino)methanone) and
 (2-bromo-1,3-phenylene)bis((diphenylphosphino)methanone): synthesis,
 coordination behavior, DFT calculations and catalytic studies.
;
_journal_issue 32
_journal_name_full 'Dalton transactions (Cambridge, England : 2003)'
_journal_page_first 11385
_journal_page_last 11399
_journal_paper_doi 10.1039/c3dt51046h
_journal_volume 42
_journal_year 2013
_chemical_formula_moiety 'C64 H48 Cu2 I2 O4 P4, C4 H8 0'
_chemical_formula_sum 'C68 H56 Cu2 I2 O5 P4'
_chemical_formula_weight 1457.89
_chemical_name_systematic
;
\m-Diiodobis(\m-(3-diphenylphosphanecarbonylphenyl)-
diphenylphosphanylmethanone)dicopper(I) tetrahydrofuran
solvate
;
_space_group_IT_number 14
_symmetry_cell_setting monoclinic
_symmetry_space_group_name_Hall '-P 2yn'
_symmetry_space_group_name_H-M 'P 1 21/n 1'
_atom_sites_solution_hydrogens geom
_atom_sites_solution_primary direct
_atom_sites_solution_secondary difmap
_audit_creation_method SHELXL-97
_cell_angle_alpha 90.00
_cell_angle_beta 110.317(2)
_cell_angle_gamma 90.00
_cell_formula_units_Z 4
_cell_length_a 13.0999(19)
_cell_length_b 29.083(4)
_cell_length_c 18.143(3)
_cell_measurement_reflns_used 9996
_cell_measurement_temperature 100(2)
_cell_measurement_theta_max 27.94
_cell_measurement_theta_min 2.36
_cell_volume 6482.2(17)
_computing_cell_refinement 'Bruker SAINT (Bruker-AXS 2008)'
_computing_data_collection 'Bruker APEX2 (Bruker-AXS, 2009)'
_computing_data_reduction 'Bruker SAINT (Bruker-AXS 2008)'
_computing_molecular_graphics 'Bruker SHELXTL(Bruker-AXS 2008a)'
_computing_publication_material 'Bruker SHELXTL(Bruker-AXS 2008a)'
_computing_structure_refinement 'SHELXL-97 (Sheldrick, 2008)'
_computing_structure_solution 'SHELXS-97 (Sheldrick, 2008)'
_diffrn_ambient_temperature 100(2)
_diffrn_measured_fraction_theta_full 0.999
_diffrn_measured_fraction_theta_max 0.999
_diffrn_measurement_device_type 'Bruker APEX-I CCD'
_diffrn_measurement_method '\f and \w scans'
_diffrn_radiation_monochromator graphite
_diffrn_radiation_source 'fine-focus sealed tube'
_diffrn_radiation_type MoK\a
_diffrn_radiation_wavelength 0.71073
_diffrn_reflns_av_R_equivalents 0.0485
_diffrn_reflns_av_sigmaI/netI 0.0508
_diffrn_reflns_limit_h_max 16
_diffrn_reflns_limit_h_min -16
_diffrn_reflns_limit_k_max 37
_diffrn_reflns_limit_k_min -37
_diffrn_reflns_limit_l_max 23
_diffrn_reflns_limit_l_min -23
_diffrn_reflns_number 54692
_diffrn_reflns_theta_full 27.10
_diffrn_reflns_theta_max 27.10
_diffrn_reflns_theta_min 1.39
_exptl_absorpt_coefficient_mu 1.755
_exptl_absorpt_correction_T_max 0.9112
_exptl_absorpt_correction_T_min 0.7712
_exptl_absorpt_correction_type multi-scan
_exptl_absorpt_process_details 'SADABS (Sheldrick, 2008a)'
_exptl_crystal_colour yellow
_exptl_crystal_density_diffrn 1.494
_exptl_crystal_density_method 'not measured'
_exptl_crystal_description Column
_exptl_crystal_F_000 2912
_exptl_crystal_size_max 0.22
_exptl_crystal_size_mid 0.10
_exptl_crystal_size_min 0.05
_refine_diff_density_max 0.881
_refine_diff_density_min -0.829
_refine_diff_density_rms 0.105
_refine_ls_extinction_method none
_refine_ls_goodness_of_fit_ref 1.059
_refine_ls_hydrogen_treatment constr
_refine_ls_matrix_type full
_refine_ls_number_parameters 718
_refine_ls_number_reflns 14289
_refine_ls_number_restraints 187
_refine_ls_restrained_S_all 1.093
_refine_ls_R_factor_all 0.0681
_refine_ls_R_factor_gt 0.0446
_refine_ls_shift/su_max 0.001
_refine_ls_shift/su_mean 0.000
_refine_ls_structure_factor_coef Fsqd
_refine_ls_weighting_details 'calc w=1/[\s^2^(Fo^2^)+(0.0356P)^2^+10.1897P] where P=(Fo^2^+2Fc^2^)/3'
_refine_ls_weighting_scheme calc
_refine_ls_wR_factor_gt 0.0947
_refine_ls_wR_factor_ref 0.1031
_reflns_number_gt 10308
_reflns_number_total 14289
_reflns_threshold_expression >2sigma(I)
_cod_data_source_file c3dt51046h.txt
_cod_data_source_block msb408_0m
_cod_depositor_comments
;
The following automatic conversions were performed:

'_symmetry_cell_setting' value 'Monoclinic' changed to 'monoclinic'
according to /home/saulius/struct/CIF-dictionaries/cif_core.dic
dictionary named 'cif_core.dic' version 2.4.2 from 2011-04-26.

Automatic conversion script
Id: cif_fix_values 1891 2012-01-12 08:04:46Z andrius 
;
_cod_original_cell_volume 6482.3(16)
_cod_original_sg_symbol_H-M P2(1)/n
_cod_database_code 7021725

loop_
_symmetry_equiv_pos_as_xyz
'x, y, z'
'-x+1/2, y+1/2, -z+1/2'
'-x, -y, -z'
'x-1/2, -y-1/2, z-1/2'

loop_
_atom_site_label
_atom_site_type_symbol
_atom_site_fract_x
_atom_site_fract_y
_atom_site_fract_z
_atom_site_U_iso_or_equiv
_atom_site_adp_type
_atom_site_occupancy
_atom_site_symmetry_multiplicity
_atom_site_calc_flag
_atom_site_refinement_flags
_atom_site_disorder_assembly
_atom_site_disorder_group
I1 I 0.67207(3) 0.128804(10) 0.137251(16) 0.03057(8) Uani 1 1 d . . .
I2 I 0.81519(2) 0.129199(9) 0.385683(16) 0.02614(8) Uani 1 1 d . . .
Cu1 Cu 0.80089(4) 0.178040(17) 0.25843(3) 0.02407(12) Uani 1 1 d . A .
Cu2 Cu 0.68685(4) 0.080390(18) 0.26658(3) 0.02599(13) Uani 1 1 d . . .
P1 P 0.97719(9) 0.18545(4) 0.26371(7) 0.0255(2) Uani 1 1 d D . .
P2 P 0.75377(10) 0.01018(4) 0.25074(7) 0.0282(3) Uani 1 1 d . . .
P3 P 0.72107(10) 0.24877(4) 0.24914(7) 0.0273(3) Uani 1 1 d . . .
P4 P 0.52390(10) 0.07506(5) 0.28632(8) 0.0349(3) Uani 1 1 d . . .
O1 O 1.1667(3) 0.15803(11) 0.3720(2) 0.0372(8) Uani 1 1 d . . .
O2 O 0.8491(3) -0.02078(13) 0.1469(2) 0.0551(11) Uani 1 1 d . . .
O3 O 0.5225(3) 0.28088(14) 0.1542(2) 0.0586(11) Uani 1 1 d . . .
O4 O 0.4709(4) 0.10647(15) 0.4092(2) 0.0612(12) Uani 1 1 d . . .
C1 C 1.0068(4) 0.18815(16) 0.1731(3) 0.0362(12) Uani 1 1 d . A .
C2 C 1.1120(5) 0.18396(19) 0.1718(3) 0.0459(14) Uani 1 1 d U . .
H2 H 1.1701 0.1764 0.2187 0.055 Uiso 1 1 calc R A .
C3 C 1.1330(6) 0.1908(2) 0.1028(4) 0.0661(19) Uani 1 1 d U A .
H3 H 1.2049 0.1875 0.1024 0.079 Uiso 1 1 calc R . .
C4 C 1.0501(6) 0.2021(3) 0.0353(4) 0.076(2) Uani 1 1 d U . .
H4 H 1.0647 0.2070 -0.0118 0.091 Uiso 1 1 calc R A .
C5 C 0.9452(6) 0.2066(3) 0.0352(4) 0.079(2) Uani 1 1 d U A .
H5 H 0.8878 0.2148 -0.0117 0.095 Uiso 1 1 calc R . .
C6 C 0.9235(5) 0.1989(2) 0.1050(3) 0.0529(15) Uani 1 1 d U . .
H6 H 0.8511 0.2011 0.1048 0.063 Uiso 1 1 calc R A .
C7 C 1.0383(3) 0.23859(9) 0.3212(2) 0.0352(12) Uani 0.50 1 d PGD A 1
C8 C 1.1076(3) 0.26899(12) 0.3027(2) 0.0469(16) Uani 0.50 1 d PGU A 1
H8 H 1.1242 0.2646 0.2561 0.056 Uiso 0.50 1 calc PR A 1
C9 C 1.1527(3) 0.30578(11) 0.3522(3) 0.052(2) Uani 0.50 1 d PGU A 1
H9 H 1.2001 0.3266 0.3395 0.062 Uiso 0.50 1 calc PR A 1
C10 C 1.1286(3) 0.31216(12) 0.4202(3) 0.063(2) Uani 0.50 1 d PGU A 1
H10 H 1.1594 0.3373 0.4541 0.076 Uiso 0.50 1 calc PR A 1
C11 C 1.0593(4) 0.28176(15) 0.43881(19) 0.062(2) Uani 0.50 1 d PGU A 1
H11 H 1.0427 0.2861 0.4853 0.075 Uiso 0.50 1 calc PR A 1
C12 C 1.0142(3) 0.24497(12) 0.3893(2) 0.0472(15) Uani 0.50 1 d PGU A 1
H12 H 0.9668 0.2242 0.4020 0.057 Uiso 0.50 1 calc PR A 1
C7A C 1.0364(3) 0.23721(10) 0.3127(2) 0.0352(12) Uani 0.50 1 d PGD A 2
C8A C 1.0942(3) 0.26714(13) 0.2821(2) 0.0469(16) Uani 0.50 1 d PGU A 2
H8A H 1.1023 0.2605 0.2331 0.056 Uiso 0.50 1 calc PR A 2
C9A C 1.1401(3) 0.30675(12) 0.3231(3) 0.052(2) Uani 0.50 1 d PGU A 2
H9A H 1.1797 0.3272 0.3022 0.062 Uiso 0.50 1 calc PR A 2
C10A C 1.1283(3) 0.31643(10) 0.3947(3) 0.063(2) Uani 0.50 1 d PGU A 2
H10A H 1.1597 0.3435 0.4227 0.076 Uiso 0.50 1 calc PR A 2
C11A C 1.0704(3) 0.28650(13) 0.42530(19) 0.062(2) Uani 0.50 1 d PGU A 2
H11A H 1.0623 0.2931 0.4742 0.075 Uiso 0.50 1 calc PR A 2
C12A C 1.0245(3) 0.24689(11) 0.3843(2) 0.0472(15) Uani 0.50 1 d PGU A 2
H12A H 0.9849 0.2264 0.4052 0.057 Uiso 0.50 1 calc PR A 2
C13 C 1.0855(4) 0.14325(15) 0.3221(3) 0.0285(10) Uani 1 1 d . A .
C14 C 1.0731(4) 0.09298(15) 0.3068(3) 0.0276(10) Uani 1 1 d . . .
C15 C 1.1645(4) 0.06531(16) 0.3381(3) 0.0391(12) Uani 1 1 d . A .
H15 H 1.2317 0.0786 0.3697 0.047 Uiso 1 1 calc R . .
C16 C 1.1579(5) 0.01830(18) 0.3236(4) 0.0507(15) Uani 1 1 d . . .
H16 H 1.2201 -0.0007 0.3455 0.061 Uiso 1 1 calc R A .
C17 C 1.0584(5) -0.00089(17) 0.2762(4) 0.0490(15) Uani 1 1 d . A .
H17 H 1.0543 -0.0327 0.2639 0.059 Uiso 1 1 calc R . .
C18 C 0.9668(4) 0.02602(15) 0.2475(3) 0.0344(11) Uani 1 1 d . . .
C19 C 0.9736(4) 0.07368(14) 0.2622(3) 0.0288(10) Uani 1 1 d . A .
H19 H 0.9108 0.0925 0.2418 0.035 Uiso 1 1 calc R . .
C20 C 0.8615(4) 0.00305(15) 0.2035(3) 0.0353(11) Uani 1 1 d . A .
C21 C 0.8210(4) -0.02609(15) 0.3359(3) 0.0293(10) Uani 1 1 d . . .
C22 C 0.8468(5) -0.00859(18) 0.4103(3) 0.0454(14) Uani 1 1 d . . .
H22 H 0.8346 0.0230 0.4180 0.054 Uiso 1 1 calc R . .
C23 C 0.8913(6) -0.0378(2) 0.4749(3) 0.0617(18) Uani 1 1 d . . .
H23 H 0.9074 -0.0260 0.5265 0.074 Uiso 1 1 calc R . .
C24 C 0.9118(4) -0.08258(19) 0.4647(3) 0.0480(14) Uani 1 1 d . . .
H24 H 0.9414 -0.1020 0.5091 0.058 Uiso 1 1 calc R . .
C25 C 0.8902(5) -0.09973(18) 0.3911(3) 0.0499(15) Uani 1 1 d . . .
H25 H 0.9051 -0.1310 0.3838 0.060 Uiso 1 1 calc R . .
C26 C 0.8470(5) -0.07170(17) 0.3279(3) 0.0520(16) Uani 1 1 d . . .
H26 H 0.8342 -0.0837 0.2768 0.062 Uiso 1 1 calc R . .
C27 C 0.6464(4) -0.02652(16) 0.1882(3) 0.0390(12) Uani 1 1 d . . .
C28 C 0.6105(5) -0.02193(17) 0.1078(3) 0.0452(14) Uani 1 1 d U . .
H28 H 0.6452 -0.0003 0.0851 0.054 Uiso 1 1 calc R . .
C29 C 0.5260(6) -0.04782(19) 0.0593(3) 0.0627(18) Uani 1 1 d U . .
H29 H 0.5034 -0.0443 0.0039 0.075 Uiso 1 1 calc R . .
C30 C 0.4757(6) -0.0781(2) 0.0909(4) 0.076(2) Uani 1 1 d U . .
H30 H 0.4177 -0.0963 0.0576 0.091 Uiso 1 1 calc R . .
C31 C 0.5075(6) -0.0830(2) 0.1705(4) 0.080(2) Uani 1 1 d U . .
H31 H 0.4706 -0.1043 0.1921 0.096 Uiso 1 1 calc R . .
C32 C 0.5931(5) -0.05719(19) 0.2206(3) 0.0581(17) Uani 1 1 d U . .
H32 H 0.6146 -0.0606 0.2760 0.070 Uiso 1 1 calc R . .
C33 C 0.7448(4) 0.28351(15) 0.3377(3) 0.0317(11) Uani 1 1 d . A .
C34 C 0.7828(5) 0.26285(18) 0.4110(3) 0.0475(14) Uani 1 1 d U . .
H34 H 0.7932 0.2305 0.4149 0.057 Uiso 1 1 calc R A .
C35 C 0.8058(6) 0.2889(2) 0.4786(3) 0.0618(18) Uani 1 1 d U A .
H35 H 0.8316 0.2743 0.5286 0.074 Uiso 1 1 calc R . .
C36 C 0.7913(5) 0.33607(19) 0.4739(3) 0.0529(15) Uani 1 1 d U . .
H36 H 0.8102 0.3539 0.5206 0.063 Uiso 1 1 calc R A .
C37 C 0.7495(5) 0.35716(18) 0.4017(3) 0.0450(13) Uani 1 1 d U A .
H37 H 0.7371 0.3894 0.3982 0.054 Uiso 1 1 calc R . .
C38 C 0.7256(4) 0.33080(16) 0.3337(3) 0.0395(12) Uani 1 1 d U . .
H38 H 0.6957 0.3452 0.2838 0.047 Uiso 1 1 calc R A .
C39 C 0.7622(4) 0.28459(15) 0.1820(3) 0.0303(10) Uani 1 1 d . A .
C40 C 0.8482(4) 0.31579(16) 0.2079(3) 0.0316(10) Uani 1 1 d . . .
H40 H 0.8836 0.3210 0.2625 0.038 Uiso 1 1 calc R A .
C41 C 0.8821(4) 0.33905(17) 0.1541(3) 0.0373(12) Uani 1 1 d . A .
H41 H 0.9405 0.3604 0.1720 0.045 Uiso 1 1 calc R . .
C42 C 0.8312(4) 0.33153(17) 0.0737(3) 0.0408(12) Uani 1 1 d . . .
H42 H 0.8540 0.3480 0.0369 0.049 Uiso 1 1 calc R A .
C43 C 0.7482(5) 0.30015(17) 0.0481(3) 0.0434(13) Uani 1 1 d . A .
H43 H 0.7144 0.2944 -0.0065 0.052 Uiso 1 1 calc R . .
C44 C 0.7134(4) 0.27691(17) 0.1014(3) 0.0391(12) Uani 1 1 d . . .
H44 H 0.6555 0.2554 0.0830 0.047 Uiso 1 1 calc R A .
C45 C 0.5681(4) 0.25641(17) 0.2096(3) 0.0391(12) Uani 1 1 d . A .
C46 C 0.5083(4) 0.23351(18) 0.2563(3) 0.0382(12) Uani 1 1 d . . .
C47 C 0.4349(4) 0.2592(2) 0.2788(3) 0.0520(15) Uani 1 1 d . A .
H47 H 0.4201 0.2901 0.2615 0.062 Uiso 1 1 calc R . .
C48 C 0.3828(5) 0.2400(2) 0.3265(4) 0.0599(18) Uani 1 1 d . . .
H48 H 0.3347 0.2582 0.3434 0.072 Uiso 1 1 calc R A .
C49 C 0.4013(4) 0.1950(2) 0.3490(3) 0.0519(15) Uani 1 1 d . A .
H49 H 0.3656 0.1819 0.3815 0.062 Uiso 1 1 calc R . .
C50 C 0.4714(4) 0.16815(18) 0.3249(3) 0.0371(12) Uani 1 1 d . . .
C51 C 0.5257(4) 0.18758(17) 0.2783(3) 0.0338(11) Uani 1 1 d . A .
H51 H 0.5742 0.1695 0.2619 0.041 Uiso 1 1 calc R . .
C52 C 0.4857(4) 0.11908(19) 0.3501(3) 0.0420(13) Uani 1 1 d . A .
C53 C 0.3998(4) 0.07396(16) 0.2002(3) 0.0366(12) Uani 1 1 d . . .
C54 C 0.2972(5) 0.0830(2) 0.2050(4) 0.0561(16) Uani 1 1 d . . .
H54 H 0.2922 0.0935 0.2533 0.067 Uiso 1 1 calc R . .
C55 C 0.2035(5) 0.0771(2) 0.1411(4) 0.0623(18) Uani 1 1 d . . .
H55 H 0.1346 0.0841 0.1447 0.075 Uiso 1 1 calc R . .
C56 C 0.2107(5) 0.06085(19) 0.0721(4) 0.0582(18) Uani 1 1 d . . .
H56 H 0.1461 0.0556 0.0283 0.070 Uiso 1 1 calc R . .
C57 C 0.3099(5) 0.05208(18) 0.0655(4) 0.0514(15) Uani 1 1 d . . .
H57 H 0.3142 0.0416 0.0171 0.062 Uiso 1 1 calc R . .
C58 C 0.4050(4) 0.05877(17) 0.1307(3) 0.0417(13) Uani 1 1 d . . .
H58 H 0.4739 0.0526 0.1263 0.050 Uiso 1 1 calc R . .
C59 C 0.5137(4) 0.02301(18) 0.3395(3) 0.0416(13) Uani 1 1 d . . .
C60 C 0.5926(5) 0.0151(2) 0.4119(3) 0.0521(15) Uani 1 1 d U . .
H60 H 0.6501 0.0365 0.4335 0.062 Uiso 1 1 calc R . .
C61 C 0.5863(6) -0.0255(2) 0.4534(4) 0.0662(19) Uani 1 1 d U . .
H61 H 0.6388 -0.0306 0.5042 0.079 Uiso 1 1 calc R . .
C62 C 0.5080(6) -0.0569(2) 0.4227(4) 0.0620(18) Uani 1 1 d U . .
H62 H 0.5054 -0.0836 0.4522 0.074 Uiso 1 1 calc R . .
C63 C 0.4303(6) -0.0508(2) 0.3478(5) 0.077(2) Uani 1 1 d U . .
H63 H 0.3767 -0.0736 0.3250 0.093 Uiso 1 1 calc R . .
C64 C 0.4336(5) -0.0103(2) 0.3073(4) 0.070(2) Uani 1 1 d U . .
H64 H 0.3802 -0.0053 0.2569 0.085 Uiso 1 1 calc R . .
O5 O 0.2520(6) 0.3470(2) 0.1961(4) 0.116(2) Uani 1 1 d . . .
C65 C 0.3111(8) 0.3793(2) 0.1737(4) 0.081(2) Uani 1 1 d . . .
H65A H 0.3898 0.3735 0.2006 0.097 Uiso 1 1 calc R . .
H65B H 0.2942 0.4103 0.1890 0.097 Uiso 1 1 calc R . .
C66 C 0.1802(8) 0.3245(3) 0.1231(5) 0.102(3) Uani 1 1 d U . .
H66A H 0.1733 0.2911 0.1315 0.122 Uiso 1 1 calc R . .
H66B H 0.1068 0.3385 0.1047 0.122 Uiso 1 1 calc R . .
C67 C 0.2339(7) 0.3323(3) 0.0684(5) 0.091(3) Uani 1 1 d . . .
H67A H 0.1813 0.3329 0.0139 0.109 Uiso 1 1 calc R . .
H67B H 0.2890 0.3082 0.0726 0.109 Uiso 1 1 calc R . .
C68 C 0.2857(7) 0.3774(3) 0.0911(5) 0.091(3) Uani 1 1 d . . .
H68A H 0.3524 0.3799 0.0775 0.109 Uiso 1 1 calc R . .
H68B H 0.2352 0.4025 0.0647 0.109 Uiso 1 1 calc R . .

loop_
_atom_site_aniso_label
_atom_site_aniso_U_11
_atom_site_aniso_U_22
_atom_site_aniso_U_33
_atom_site_aniso_U_23
_atom_site_aniso_U_13
_atom_site_aniso_U_12
I1 0.03998(18) 0.02777(16) 0.02140(15) 0.00132(12) 0.00744(13) -0.01121(13)
I2 0.03392(16) 0.02085(14) 0.02230(15) -0.00013(11) 0.00804(12) 0.00223(12)
Cu1 0.0268(3) 0.0202(3) 0.0261(3) -0.0008(2) 0.0102(2) -0.0005(2)
Cu2 0.0285(3) 0.0243(3) 0.0253(3) 0.0018(2) 0.0095(2) -0.0037(2)
P1 0.0260(6) 0.0193(5) 0.0339(6) -0.0022(5) 0.0138(5) -0.0004(5)
P2 0.0381(7) 0.0182(5) 0.0255(6) -0.0006(5) 0.0074(5) -0.0060(5)
P3 0.0302(7) 0.0209(6) 0.0316(6) 0.0029(5) 0.0118(5) 0.0032(5)
P4 0.0282(7) 0.0447(8) 0.0321(7) 0.0127(6) 0.0109(6) -0.0056(6)
O1 0.036(2) 0.0343(19) 0.0376(19) -0.0023(16) 0.0077(16) 0.0029(16)
O2 0.080(3) 0.042(2) 0.050(2) -0.0220(19) 0.033(2) -0.008(2)
O3 0.041(2) 0.060(3) 0.068(3) 0.035(2) 0.011(2) 0.012(2)
O4 0.078(3) 0.070(3) 0.050(2) 0.020(2) 0.041(2) 0.008(2)
C1 0.041(3) 0.031(3) 0.046(3) 0.008(2) 0.026(3) 0.003(2)
C2 0.046(3) 0.053(3) 0.048(3) 0.018(3) 0.028(3) 0.019(3)
C3 0.063(4) 0.080(4) 0.074(4) 0.025(3) 0.047(3) 0.019(3)
C4 0.074(4) 0.107(5) 0.060(4) 0.033(4) 0.042(4) 0.015(4)
C5 0.074(4) 0.113(5) 0.057(4) 0.037(4) 0.032(3) 0.010(4)
C6 0.047(3) 0.070(4) 0.049(3) 0.020(3) 0.026(3) 0.008(3)
C7 0.023(2) 0.020(2) 0.054(3) -0.007(2) 0.003(2) 0.0055(19)
C8 0.033(3) 0.029(3) 0.074(4) -0.016(3) 0.013(3) -0.007(2)
C9 0.028(3) 0.029(3) 0.080(5) 0.004(3) -0.004(3) 0.002(2)
C10 0.056(4) 0.039(3) 0.063(5) -0.003(3) -0.019(3) 0.013(3)
C11 0.076(4) 0.040(3) 0.046(3) -0.005(3) -0.010(3) 0.021(3)
C12 0.053(3) 0.032(3) 0.041(3) -0.005(2) -0.004(2) 0.009(2)
C7A 0.023(2) 0.020(2) 0.054(3) -0.007(2) 0.003(2) 0.0055(19)
C8A 0.033(3) 0.029(3) 0.074(4) -0.016(3) 0.013(3) -0.007(2)
C9A 0.028(3) 0.029(3) 0.080(5) 0.004(3) -0.004(3) 0.002(2)
C10A 0.056(4) 0.039(3) 0.063(5) -0.003(3) -0.019(3) 0.013(3)
C11A 0.076(4) 0.040(3) 0.046(3) -0.005(3) -0.010(3) 0.021(3)
C12A 0.053(3) 0.032(3) 0.041(3) -0.005(2) -0.004(2) 0.009(2)
C13 0.032(3) 0.027(2) 0.032(3) -0.002(2) 0.019(2) -0.001(2)
C14 0.034(3) 0.025(2) 0.032(2) 0.0006(19) 0.022(2) 0.0036(19)
C15 0.039(3) 0.027(3) 0.057(3) 0.006(2) 0.025(3) 0.004(2)
C16 0.041(3) 0.030(3) 0.084(4) 0.001(3) 0.025(3) 0.012(2)
C17 0.059(4) 0.022(3) 0.077(4) -0.006(3) 0.038(3) 0.008(2)
C18 0.048(3) 0.022(2) 0.041(3) -0.004(2) 0.026(3) 0.000(2)
C19 0.038(3) 0.018(2) 0.033(2) 0.0010(19) 0.017(2) 0.0034(19)
C20 0.055(3) 0.017(2) 0.036(3) -0.001(2) 0.018(3) 0.000(2)
C21 0.036(3) 0.021(2) 0.030(2) 0.0012(19) 0.010(2) -0.0040(19)
C22 0.063(4) 0.033(3) 0.032(3) -0.001(2) 0.006(3) 0.007(3)
C23 0.088(5) 0.048(4) 0.030(3) 0.008(3) -0.003(3) 0.011(3)
C24 0.041(3) 0.040(3) 0.051(3) 0.023(3) 0.000(3) 0.002(3)
C25 0.064(4) 0.023(3) 0.055(4) 0.009(2) 0.011(3) 0.003(3)
C26 0.083(5) 0.025(3) 0.040(3) -0.002(2) 0.011(3) -0.001(3)
C27 0.051(3) 0.025(3) 0.029(3) 0.003(2) -0.001(2) -0.007(2)
C28 0.061(3) 0.029(3) 0.034(3) 0.001(2) 0.001(2) -0.003(2)
C29 0.087(4) 0.035(3) 0.040(3) 0.006(2) -0.012(3) -0.008(3)
C30 0.084(4) 0.050(3) 0.057(4) 0.011(3) -0.023(3) -0.027(3)
C31 0.088(5) 0.062(4) 0.060(4) 0.018(3) -0.010(3) -0.044(4)
C32 0.063(4) 0.047(3) 0.042(3) 0.014(3) -0.009(3) -0.030(3)
C33 0.036(3) 0.024(2) 0.040(3) 0.000(2) 0.019(2) 0.005(2)
C34 0.073(4) 0.030(3) 0.044(3) -0.001(2) 0.027(3) 0.016(3)
C35 0.108(5) 0.044(3) 0.041(3) 0.000(3) 0.036(3) 0.016(3)
C36 0.082(4) 0.042(3) 0.049(3) -0.010(3) 0.040(3) 0.003(3)
C37 0.064(4) 0.025(2) 0.056(3) -0.003(2) 0.033(3) 0.000(2)
C38 0.055(3) 0.023(2) 0.043(3) 0.001(2) 0.020(3) 0.004(2)
C39 0.033(3) 0.020(2) 0.037(3) 0.0026(19) 0.012(2) 0.0047(19)
C40 0.032(3) 0.030(2) 0.032(3) -0.003(2) 0.010(2) 0.003(2)
C41 0.037(3) 0.032(3) 0.044(3) 0.000(2) 0.015(2) -0.006(2)
C42 0.054(3) 0.032(3) 0.037(3) 0.006(2) 0.017(3) -0.003(2)
C43 0.060(4) 0.035(3) 0.030(3) 0.000(2) 0.009(3) -0.009(3)
C44 0.053(3) 0.031(3) 0.030(3) -0.004(2) 0.010(2) -0.009(2)
C45 0.037(3) 0.033(3) 0.043(3) 0.005(2) 0.010(2) 0.006(2)
C46 0.024(2) 0.043(3) 0.043(3) 0.005(2) 0.004(2) 0.009(2)
C47 0.040(3) 0.060(4) 0.051(3) 0.007(3) 0.009(3) 0.023(3)
C48 0.043(3) 0.090(5) 0.050(4) 0.005(3) 0.021(3) 0.032(3)
C49 0.032(3) 0.083(5) 0.042(3) 0.013(3) 0.014(3) 0.008(3)
C50 0.023(2) 0.052(3) 0.035(3) 0.004(2) 0.007(2) 0.002(2)
C51 0.025(2) 0.041(3) 0.038(3) 0.006(2) 0.015(2) 0.003(2)
C52 0.030(3) 0.057(4) 0.043(3) 0.011(3) 0.019(2) -0.002(2)
C53 0.033(3) 0.028(3) 0.043(3) 0.011(2) 0.006(2) -0.007(2)
C54 0.036(3) 0.074(4) 0.056(4) 0.010(3) 0.013(3) -0.004(3)
C55 0.027(3) 0.072(5) 0.072(5) 0.004(4) -0.003(3) -0.010(3)
C56 0.048(4) 0.038(3) 0.062(4) 0.012(3) -0.014(3) -0.008(3)
C57 0.050(4) 0.038(3) 0.053(4) -0.002(3) 0.000(3) -0.005(3)
C58 0.041(3) 0.030(3) 0.044(3) 0.005(2) 0.002(3) -0.005(2)
C59 0.030(3) 0.047(3) 0.056(3) 0.026(3) 0.026(3) 0.010(2)
C60 0.066(4) 0.048(3) 0.037(3) 0.005(2) 0.012(3) 0.016(3)
C61 0.099(5) 0.060(4) 0.036(3) 0.013(3) 0.020(3) 0.034(4)
C62 0.071(4) 0.066(4) 0.067(4) 0.033(3) 0.047(3) 0.024(3)
C63 0.052(4) 0.073(4) 0.109(5) 0.050(4) 0.030(4) 0.000(3)
C64 0.043(3) 0.073(4) 0.087(4) 0.052(3) 0.012(3) -0.006(3)
O5 0.179(7) 0.088(4) 0.091(4) 0.003(4) 0.059(4) -0.030(4)
C65 0.141(8) 0.052(4) 0.058(4) 0.003(3) 0.046(5) -0.028(4)
C66 0.151(6) 0.084(5) 0.085(5) -0.014(4) 0.057(5) -0.050(5)
C67 0.111(7) 0.095(6) 0.078(5) -0.008(5) 0.046(5) -0.007(5)
C68 0.102(7) 0.115(7) 0.074(5) -0.017(5) 0.053(5) -0.029(5)

loop_
_atom_type_symbol
_atom_type_description
_atom_type_scat_dispersion_real
_atom_type_scat_dispersion_imag
_atom_type_scat_source
C C 0.0033 0.0016 'International Tables Vol C Tables 4.2.6.8 and 6.1.1.4'
H H 0.0000 0.0000 'International Tables Vol C Tables 4.2.6.8 and 6.1.1.4'
O O 0.0106 0.0060 'International Tables Vol C Tables 4.2.6.8 and 6.1.1.4'
P P 0.1023 0.0942 'International Tables Vol C Tables 4.2.6.8 and 6.1.1.4'
Cu Cu 0.3201 1.2651 'International Tables Vol C Tables 4.2.6.8 and 6.1.1.4'
I I -0.4742 1.8119 'International Tables Vol C Tables 4.2.6.8 and 6.1.1.4'

loop_
_geom_angle_atom_site_label_1
_geom_angle_atom_site_label_2
_geom_angle_atom_site_label_3
_geom_angle
Cu1 I1 Cu2 74.28(2)
Cu2 I2 Cu1 75.18(2)
P3 Cu1 P1 110.33(5)
P3 Cu1 I2 115.88(4)
P1 Cu1 I2 104.36(4)
P3 Cu1 I1 106.21(4)
P1 Cu1 I1 115.11(4)
I2 Cu1 I1 105.16(2)
P2 Cu2 P4 112.30(5)
P2 Cu2 I2 114.89(4)
P4 Cu2 I2 105.75(4)
P2 Cu2 I1 105.89(4)
P4 Cu2 I1 112.58(4)
I2 Cu2 I1 105.38(2)
C7A P1 C1 102.8(2)
C1 P1 C7 106.4(2)
C7A P1 C13 99.00(19)
C1 P1 C13 100.4(2)
C7 P1 C13 97.45(18)
C7A P1 Cu1 111.00(12)
C1 P1 Cu1 119.72(18)
C7 P1 Cu1 109.26(11)
C13 P1 Cu1 120.73(15)
C27 P2 C21 103.3(2)
C27 P2 C20 100.9(2)
C21 P2 C20 95.9(2)
C27 P2 Cu2 110.92(18)
C21 P2 Cu2 120.32(15)
C20 P2 Cu2 122.22(14)
C39 P3 C33 105.8(2)
C39 P3 C45 101.5(2)
C33 P3 C45 95.9(2)
C39 P3 Cu1 109.29(15)
C33 P3 Cu1 119.86(16)
C45 P3 Cu1 122.04(16)
C53 P4 C59 103.4(2)
C53 P4 C52 100.9(2)
C59 P4 C52 98.9(2)
C53 P4 Cu2 118.01(18)
C59 P4 Cu2 112.48(16)
C52 P4 Cu2 120.34(17)
C6 C1 C2 119.2(5)
C6 C1 P1 118.1(4)
C2 C1 P1 122.4(4)
C3 C2 C1 120.7(5)
C3 C2 H2 119.7
C1 C2 H2 119.7
C4 C3 C2 119.9(6)
C4 C3 H3 120.0
C2 C3 H3 120.0
C3 C4 C5 120.4(6)
C3 C4 H4 119.8
C5 C4 H4 119.8
C4 C5 C6 119.7(6)
C4 C5 H5 120.1
C6 C5 H5 120.1
C1 C6 C5 120.0(6)
C1 C6 H6 120.0
C5 C6 H6 120.0
C8 C7 C12 120.0
C8 C7 P1 125.2(2)
C12 C7 P1 114.7(2)
C7 C8 C9 120.0
C7 C8 H8 120.0
C9 C8 H8 120.0
C8 C9 C10 120.0
C8 C9 H9 120.0
C10 C9 H9 120.0
C11 C10 C9 120.0
C11 C10 H10 120.0
C9 C10 H10 120.0
C10 C11 C12 120.0
C10 C11 H11 120.0
C12 C11 H11 120.0
C11 C12 C7 120.0
C11 C12 H12 120.0
C7 C12 H12 120.0
C8A C7A C12A 120.0
C8A C7A P1 122.2(2)
C12A C7A P1 117.8(2)
C9A C8A C7A 120.0
C9A C8A H8A 120.0
C7A C8A H8A 120.0
C8A C9A C10A 120.0
C8A C9A H9A 120.0
C10A C9A H9A 120.0
C9A C10A C11A 120.0
C9A C10A H10A 120.0
C11A C10A H10A 120.0
C12A C11A C10A 120.0
C12A C11A H11A 120.0
C10A C11A H11A 120.0
C11A C12A C7A 120.0
C11A C12A H12A 120.0
C7A C12A H12A 120.0
O1 C13 C14 119.9(4)
O1 C13 P1 118.7(3)
C14 C13 P1 121.3(3)
C15 C14 C19 120.3(4)
C15 C14 C13 118.1(4)
C19 C14 C13 121.7(4)
C16 C15 C14 120.3(5)
C16 C15 H15 119.9
C14 C15 H15 119.9
C15 C16 C17 119.4(5)
C15 C16 H16 120.3
C17 C16 H16 120.3
C18 C17 C16 120.6(5)
C18 C17 H17 119.7
C16 C17 H17 119.7
C17 C18 C19 119.9(5)
C17 C18 C20 118.1(4)
C19 C18 C20 121.9(4)
C14 C19 C18 119.5(4)
C14 C19 H19 120.3
C18 C19 H19 120.3
O2 C20 C18 122.7(5)
O2 C20 P2 123.2(4)
C18 C20 P2 113.9(3)
C22 C21 C26 118.1(5)
C22 C21 P2 120.0(4)
C26 C21 P2 121.9(4)
C21 C22 C23 119.2(5)
C21 C22 H22 120.4
C23 C22 H22 120.4
C24 C23 C22 120.9(5)
C24 C23 H23 119.6
C22 C23 H23 119.6
C23 C24 C25 120.2(5)
C23 C24 H24 119.9
C25 C24 H24 119.9
C26 C25 C24 119.4(5)
C26 C25 H25 120.3
C24 C25 H25 120.3
C25 C26 C21 122.1(5)
C25 C26 H26 119.0
C21 C26 H26 119.0
C28 C27 C32 118.4(5)
C28 C27 P2 120.7(4)
C32 C27 P2 120.6(4)
C29 C28 C27 121.9(5)
C29 C28 H28 119.1
C27 C28 H28 119.1
C30 C29 C28 119.5(6)
C30 C29 H29 120.2
C28 C29 H29 120.2
C29 C30 C31 120.3(6)
C29 C30 H30 119.8
C31 C30 H30 119.8
C30 C31 C32 121.0(6)
C30 C31 H31 119.5
C32 C31 H31 119.5
C27 C32 C31 118.8(5)
C27 C32 H32 120.6
C31 C32 H32 120.6
C34 C33 C38 118.4(5)
C34 C33 P3 119.9(4)
C38 C33 P3 121.7(4)
C35 C34 C33 120.6(5)
C35 C34 H34 119.7
C33 C34 H34 119.7
C36 C35 C34 120.4(6)
C36 C35 H35 119.8
C34 C35 H35 119.8
C37 C36 C35 120.1(5)
C37 C36 H36 120.0
C35 C36 H36 120.0
C36 C37 C38 119.4(5)
C36 C37 H37 120.3
C38 C37 H37 120.3
C37 C38 C33 121.1(5)
C37 C38 H38 119.5
C33 C38 H38 119.5
C40 C39 C44 118.6(4)
C40 C39 P3 122.7(4)
C44 C39 P3 118.4(4)
C41 C40 C39 120.1(4)
C41 C40 H40 120.0
C39 C40 H40 120.0
C40 C41 C42 120.5(5)
C40 C41 H41 119.7
C42 C41 H41 119.7
C43 C42 C41 119.6(5)
C43 C42 H42 120.2
C41 C42 H42 120.2
C42 C43 C44 120.3(5)
C42 C43 H43 119.8
C44 C43 H43 119.8
C43 C44 C39 120.9(5)
C43 C44 H44 119.6
C39 C44 H44 119.6
O3 C45 C46 122.0(5)
O3 C45 P3 122.5(4)
C46 C45 P3 115.3(3)
C47 C46 C51 119.6(5)
C47 C46 C45 118.8(5)
C51 C46 C45 121.7(4)
C46 C47 C48 120.6(6)
C46 C47 H47 119.7
C48 C47 H47 119.7
C49 C48 C47 119.6(5)
C49 C48 H48 120.2
C47 C48 H48 120.2
C48 C49 C50 120.9(5)
C48 C49 H49 119.6
C50 C49 H49 119.6
C49 C50 C51 119.6(5)
C49 C50 C52 118.0(5)
C51 C50 C52 122.4(5)
C46 C51 C50 119.7(5)
C46 C51 H51 120.2
C50 C51 H51 120.2
O4 C52 C50 121.3(5)
O4 C52 P4 119.4(4)
C50 C52 P4 119.3(4)
C58 C53 C54 118.5(5)
C58 C53 P4 118.9(4)
C54 C53 P4 122.1(4)
C55 C54 C53 121.1(6)
C55 C54 H54 119.4
C53 C54 H54 119.4
C56 C55 C54 119.3(6)
C56 C55 H55 120.4
C54 C55 H55 120.4
C57 C56 C55 120.8(6)
C57 C56 H56 119.6
C55 C56 H56 119.6
C56 C57 C58 119.4(6)
C56 C57 H57 120.3
C58 C57 H57 120.3
C53 C58 C57 120.8(5)
C53 C58 H58 119.6
C57 C58 H58 119.6
C60 C59 C64 119.1(5)
C60 C59 P4 118.3(4)
C64 C59 P4 122.5(4)
C59 C60 C61 118.8(6)
C59 C60 H60 120.6
C61 C60 H60 120.6
C62 C61 C60 121.5(6)
C62 C61 H61 119.2
C60 C61 H61 119.2
C61 C62 C63 120.7(6)
C61 C62 H62 119.6
C63 C62 H62 119.6
C64 C63 C62 118.3(7)
C64 C63 H63 120.9
C62 C63 H63 120.9
C63 C64 C59 121.4(6)
C63 C64 H64 119.3
C59 C64 H64 119.3
C65 O5 C66 106.7(6)
O5 C65 C68 109.8(7)
O5 C65 H65A 109.7
C68 C65 H65A 109.7
O5 C65 H65B 109.7
C68 C65 H65B 109.7
H65A C65 H65B 108.2
C67 C66 O5 103.8(7)
C67 C66 H66A 111.0
O5 C66 H66A 111.0
C67 C66 H66B 111.0
O5 C66 H66B 111.0
H66A C66 H66B 109.0
C66 C67 C68 103.8(7)
C66 C67 H67A 111.0
C68 C67 H67A 111.0
C66 C67 H67B 111.0
C68 C67 H67B 111.0
H67A C67 H67B 109.0
C65 C68 C67 104.3(7)
C65 C68 H68A 110.9
C67 C68 H68A 110.9
C65 C68 H68B 110.9
C67 C68 H68B 110.9
H68A C68 H68B 108.9

loop_
_geom_bond_atom_site_label_1
_geom_bond_atom_site_label_2
_geom_bond_distance
I1 Cu1 2.6749(6)
I1 Cu2 2.6853(7)
I2 Cu2 2.6435(6)
I2 Cu1 2.6614(7)
Cu1 P3 2.2871(13)
Cu1 P1 2.2882(13)
Cu2 P2 2.2795(13)
Cu2 P4 2.2890(14)
P1 C7A 1.783(3)
P1 C1 1.817(5)
P1 C7 1.881(3)
P1 C13 1.897(5)
P2 C27 1.815(5)
P2 C21 1.824(5)
P2 C20 1.899(5)
P3 C39 1.820(5)
P3 C33 1.831(5)
P3 C45 1.892(5)
P4 C53 1.823(5)
P4 C59 1.824(5)
P4 C52 1.905(6)
O1 C13 1.211(5)
O2 C20 1.202(5)
O3 C45 1.207(6)
O4 C52 1.211(6)
C1 C6 1.372(7)
C1 C2 1.392(7)
C2 C3 1.387(7)
C2 H2 0.9500
C3 C4 1.365(9)
C3 H3 0.9500
C4 C5 1.379(9)
C4 H4 0.9500
C5 C6 1.408(8)
C5 H5 0.9500
C6 H6 0.9500
C7 C8 1.3900
C7 C12 1.3900
C8 C9 1.3900
C8 H8 0.9500
C9 C10 1.3900
C9 H9 0.9500
C10 C11 1.3900
C10 H10 0.9500
C11 C12 1.3900
C11 H11 0.9500
C12 H12 0.9500
C7A C8A 1.3900
C7A C12A 1.3901
C8A C9A 1.3900
C8A H8A 0.9500
C9A C10A 1.3900
C9A H9A 0.9500
C10A C11A 1.3900
C10A H10A 0.9500
C11A C12A 1.3900
C11A H11A 0.9500
C12A H12A 0.9500
C13 C14 1.487(6)
C14 C15 1.389(6)
C14 C19 1.391(6)
C15 C16 1.389(7)
C15 H15 0.9500
C16 C17 1.404(8)
C16 H16 0.9500
C17 C18 1.374(7)
C17 H17 0.9500
C18 C19 1.408(6)
C18 C20 1.491(7)
C19 H19 0.9500
C21 C22 1.372(7)
C21 C26 1.389(7)
C22 C23 1.399(7)
C22 H22 0.9500
C23 C24 1.356(8)
C23 H23 0.9500
C24 C25 1.360(8)
C24 H24 0.9500
C25 C26 1.359(7)
C25 H25 0.9500
C26 H26 0.9500
C27 C28 1.376(7)
C27 C32 1.383(7)
C28 C29 1.375(8)
C28 H28 0.9500
C29 C30 1.341(9)
C29 H29 0.9500
C30 C31 1.366(9)
C30 H30 0.9500
C31 C32 1.392(8)
C31 H31 0.9500
C32 H32 0.9500
C33 C34 1.385(7)
C33 C38 1.396(6)
C34 C35 1.384(7)
C34 H34 0.9500
C35 C36 1.383(8)
C35 H35 0.9500
C36 C37 1.377(8)
C36 H36 0.9500
C37 C38 1.392(7)
C37 H37 0.9500
C38 H38 0.9500
C39 C40 1.395(6)
C39 C44 1.396(6)
C40 C41 1.381(7)
C40 H40 0.9500
C41 C42 1.394(7)
C41 H41 0.9500
C42 C43 1.372(7)
C42 H42 0.9500
C43 C44 1.380(7)
C43 H43 0.9500
C44 H44 0.9500
C45 C46 1.495(7)
C46 C47 1.385(7)
C46 C51 1.391(7)
C47 C48 1.391(8)
C47 H47 0.9500
C48 C49 1.370(8)
C48 H48 0.9500
C49 C50 1.386(7)
C49 H49 0.9500
C50 C51 1.398(7)
C50 C52 1.490(7)
C51 H51 0.9500
C53 C58 1.359(7)
C53 C54 1.403(7)
C54 C55 1.376(8)
C54 H54 0.9500
C55 C56 1.372(9)
C55 H55 0.9500
C56 C57 1.370(9)
C56 H56 0.9500
C57 C58 1.403(7)
C57 H57 0.9500
C58 H58 0.9500
C59 C60 1.380(7)
C59 C64 1.399(8)
C60 C61 1.420(8)
C60 H60 0.9500
C61 C62 1.342(9)
C61 H61 0.9500
C62 C63 1.398(9)
C62 H62 0.9500
C63 C64 1.397(8)
C63 H63 0.9500
C64 H64 0.9500
O5 C65 1.365(8)
O5 C66 1.485(9)
C65 C68 1.418(9)
C65 H65A 0.9900
C65 H65B 0.9900
C66 C67 1.421(10)
C66 H66A 0.9900
C66 H66B 0.9900
C67 C68 1.470(10)
C67 H67A 0.9900
C67 H67B 0.9900
C68 H68A 0.9900
C68 H68B 0.9900
